data_7017494
loop_
_publ_author_name
'Singh, Suryabhan'
'Chaturvedi, Jyotsna'
'Bhattacharya, Subrato'

_publ_section_title
;
 Studies of synthesis, structural features of Cu(I)
 thiophene-2-thiocarboxylates and unprecedented desulfurization of Cu(II)
 thiocarboxylate complexes.
;
_journal_issue 2
_journal_name_full 'Dalton transactions (Cambridge, England : 2003)'
_journal_page_first 424
_journal_page_last 431
_journal_paper_doi 10.1039/c1dt10629e
_journal_volume 41
_journal_year 2012
_chemical_formula_sum 'C22 H14 Cu N2 O5 S2'
_chemical_formula_weight 514.04
_space_group_IT_number 4
_symmetry_cell_setting monoclinic
_symmetry_Int_Tables_number 4
_symmetry_space_group_name_Hall 'P 2yb'
_symmetry_space_group_name_H-M 'P 1 21 1'
_atom_sites_solution_hydrogens geom
_atom_sites_solution_primary direct
_atom_sites_solution_secondary difmap
_audit_creation_method SHELXL-97
_cell_angle_alpha 90.00
_cell_angle_beta 92.567(8)
_cell_angle_gamma 90.00
_cell_formula_units_Z 4
_cell_length_a 10.5195(10)
_cell_length_b 13.8376(12)
_cell_length_c 14.5830(12)
_cell_measurement_temperature 293(2)
_cell_volume 2120.6(3)
_computing_structure_refinement 'SHELXL-97 (Sheldrick, 1997)'
_diffrn_ambient_temperature 293(2)
_diffrn_measured_fraction_theta_full 0.994
_diffrn_measured_fraction_theta_max 0.850
_diffrn_radiation_monochromator graphite
_diffrn_radiation_type MoK\a
_diffrn_radiation_wavelength 0.71073
_diffrn_reflns_av_R_equivalents 0.0372
_diffrn_reflns_av_sigmaI/netI 0.0867
_diffrn_reflns_limit_h_max 9
_diffrn_reflns_limit_h_min -13
_diffrn_reflns_limit_k_max 16
_diffrn_reflns_limit_k_min -18
_diffrn_reflns_limit_l_max 19
_diffrn_reflns_limit_l_min -18
_diffrn_reflns_number 10879
_diffrn_reflns_theta_full 25.00
_diffrn_reflns_theta_max 29.20
_diffrn_reflns_theta_min 3.16
_diffrn_source 'fine-focus sealed tube'
_exptl_absorpt_coefficient_mu 1.265
_exptl_absorpt_correction_T_max 1.00000
_exptl_absorpt_correction_T_min 0.76032
_exptl_absorpt_correction_type multi-scan
_exptl_crystal_colour Blue
_exptl_crystal_density_diffrn 1.610
_exptl_crystal_density_method 'not measured'
_exptl_crystal_description Rectangular
_exptl_crystal_F_000 1044
_exptl_crystal_recrystallization_method Methanol
_exptl_crystal_size_max 0.42
_exptl_crystal_size_mid 0.40
_exptl_crystal_size_min 0.38
_refine_diff_density_max 2.861
_refine_diff_density_min -0.965
_refine_diff_density_rms 0.182
_refine_ls_abs_structure_details 'Flack H D (1983), Acta Cryst. A39, 876-881'
_refine_ls_extinction_method none
_refine_ls_goodness_of_fit_ref 1.035
_refine_ls_hydrogen_treatment constr
_refine_ls_matrix_type full
_refine_ls_number_parameters 527
_refine_ls_number_reflns 8141
_refine_ls_number_restraints 66
_refine_ls_restrained_S_all 1.039
_refine_ls_R_factor_all 0.1432
_refine_ls_R_factor_gt 0.1081
_refine_ls_shift/su_max 0.005
_refine_ls_shift/su_mean 0.000
_refine_ls_structure_factor_coef Fsqd
_refine_ls_weighting_details 'calc w=1/[\s^2^(Fo^2^)+(0.1981P)^2^+0.0000P] where P=(Fo^2^+2Fc^2^)/3'
_refine_ls_weighting_scheme calc
_refine_ls_wR_factor_gt 0.2794
_refine_ls_wR_factor_ref 0.2986
_reflns_number_gt 5115
_reflns_number_total 8141
_reflns_threshold_expression >2sigma(I)
_cod_data_source_file c1dt10629e.txt
_cod_data_source_block phencuta
_cod_original_sg_symbol_H-M 'P 21'
_cod_database_code 7017494

loop_
_symmetry_equiv_pos_as_xyz
'x, y, z'
'-x, y+1/2, -z'

loop_
_atom_site_label
_atom_site_type_symbol
_atom_site_fract_x
_atom_site_fract_y
_atom_site_fract_z
_atom_site_U_iso_or_equiv
_atom_site_adp_type
_atom_site_occupancy
_atom_site_symmetry_multiplicity
_atom_site_calc_flag
_atom_site_refinement_flags
_atom_site_disorder_assembly
_atom_site_disorder_group
S1 S 0.4437(6) 0.7738(5) 1.0287(4) 0.0539(11) Uani 0.602(5) 1 d PD A 1
C2 C 0.5675(10) 0.7731(10) 0.9551(8) 0.0539(11) Uani 0.602(5) 1 d PD A 1
C3 C 0.6892(19) 0.776(2) 1.0006(15) 0.0539(11) Uani 0.602(5) 1 d PD A 1
H3 H 0.7678 0.7771 0.9737 0.065 Uiso 0.602(5) 1 calc PR A 1
C4 C 0.667(2) 0.776(2) 1.0936(14) 0.0539(11) Uani 0.602(5) 1 d PD A 1
H4 H 0.7339 0.7760 1.1374 0.065 Uiso 0.602(5) 1 calc PR A 1
C5 C 0.545(2) 0.775(2) 1.1183(15) 0.0539(11) Uani 0.602(5) 1 d PD A 1
H5 H 0.5212 0.7750 1.1789 0.065 Uiso 0.602(5) 1 calc PR A 1
C3A C 0.497(3) 0.783(2) 1.0308(16) 0.0539(11) Uani 0.398(5) 1 d PD A 2
H3A H 0.4081 0.7856 1.0262 0.065 Uiso 0.398(5) 1 calc PR A 2
C2A C 0.5675(10) 0.7731(10) 0.9551(8) 0.0539(11) Uani 0.398(5) 1 d PD A 2
S1A S 0.7213(9) 0.7699(9) 0.9932(7) 0.0539(11) Uani 0.398(5) 1 d PD A 2
C5A C 0.691(3) 0.782(4) 1.1059(15) 0.0539(11) Uani 0.398(5) 1 d PD A 2
H5A H 0.7512 0.7839 1.1542 0.065 Uiso 0.398(5) 1 calc PR A 2
C4A C 0.563(3) 0.788(3) 1.114(2) 0.0539(11) Uani 0.398(5) 1 d PD A 2
H4A H 0.5241 0.7959 1.1695 0.065 Uiso 0.398(5) 1 calc PR A 2
S2 S 0.2678(7) 1.1482(4) 0.6967(4) 0.0541(11) Uani 0.602(5) 1 d PD A 3
C7 C 0.3756(12) 1.0959(9) 0.6338(8) 0.0541(11) Uani 0.602(5) 1 d PD A 3
C8 C 0.443(2) 1.1666(14) 0.5865(13) 0.0541(11) Uani 0.602(5) 1 d PD A 3
H8 H 0.5123 1.1564 0.5499 0.065 Uiso 0.602(5) 1 calc PR A 3
C9 C 0.386(2) 1.2557(15) 0.6055(14) 0.0541(11) Uani 0.602(5) 1 d PD A 3
H9 H 0.4192 1.3119 0.5810 0.065 Uiso 0.602(5) 1 calc PR A 3
C10 C 0.281(2) 1.2626(13) 0.6600(16) 0.0541(11) Uani 0.602(5) 1 d PD A 3
H10 H 0.2313 1.3162 0.6726 0.065 Uiso 0.602(5) 1 calc PR A 3
C8A C 0.301(3) 1.1631(19) 0.681(2) 0.0541(11) Uani 0.398(5) 1 d PD A 4
H8A H 0.2479 1.1463 0.7279 0.065 Uiso 0.398(5) 1 calc PR A 4
C7A C 0.3756(12) 1.0959(9) 0.6338(8) 0.0541(11) Uani 0.398(5) 1 d PD A 4
S2A S 0.4482(10) 1.1591(7) 0.5557(6) 0.0541(11) Uani 0.398(5) 1 d PD A 4
C10A C 0.397(3) 1.2699(16) 0.580(2) 0.0541(11) Uani 0.398(5) 1 d PD A 4
H10A H 0.4193 1.3277 0.5522 0.065 Uiso 0.398(5) 1 calc PR A 4
C9A C 0.315(3) 1.257(2) 0.649(2) 0.0541(11) Uani 0.398(5) 1 d PD A 4
H9A H 0.2702 1.3088 0.6727 0.065 Uiso 0.398(5) 1 calc PR A 4
S3 S 1.1698(6) 0.4764(6) 0.5099(5) 0.0544(10) Uani 0.602(5) 1 d PD A 5
C25 C 0.9156(18) 0.477(2) 0.4927(12) 0.0544(10) Uani 0.602(5) 1 d PD A 5
H25 H 0.8304 0.4765 0.5072 0.065 Uiso 0.602(5) 1 calc PR A 5
C24 C 1.0274(10) 0.4762(11) 0.5528(8) 0.0544(10) Uani 0.602(5) 1 d PD A 5
C27 C 1.1043(17) 0.478(2) 0.3989(12) 0.0544(10) Uani 0.602(5) 1 d PD A 5
H27 H 1.1498 0.4781 0.3457 0.065 Uiso 0.602(5) 1 calc PR A 5
C26 C 0.9711(18) 0.4790(18) 0.4025(13) 0.0544(10) Uani 0.602(5) 1 d PD A 5
H26 H 0.9196 0.4810 0.3490 0.065 Uiso 0.602(5) 1 calc PR A 5
C25A C 1.147(3) 0.475(3) 0.511(3) 0.0544(10) Uani 0.398(5) 1 d PD A 6
H25A H 1.2246 0.4715 0.5437 0.065 Uiso 0.398(5) 1 calc PR A 6
S3A S 0.9161(9) 0.4829(9) 0.4715(6) 0.0544(10) Uani 0.398(5) 1 d PD A 6
C24A C 1.0274(10) 0.4762(11) 0.5528(8) 0.0544(10) Uani 0.398(5) 1 d PD A 6
C26A C 1.137(3) 0.480(3) 0.415(2) 0.0544(10) Uani 0.398(5) 1 d PD A 6
H26A H 1.2065 0.4805 0.3785 0.065 Uiso 0.398(5) 1 calc PR A 6
C27A C 1.013(2) 0.484(3) 0.3808(17) 0.0544(10) Uani 0.398(5) 1 d PD A 6
H27A H 0.9863 0.4865 0.3191 0.065 Uiso 0.398(5) 1 calc PR A 6
S4 S 0.8936(9) 0.0489(5) 0.8734(6) 0.0735(15) Uani 0.602(5) 1 d PD A 7
C29 C 0.8234(14) 0.1492(9) 0.8364(10) 0.0735(15) Uani 0.602(5) 1 d PD A 7
C30 C 0.711(2) 0.1173(16) 0.788(2) 0.0735(15) Uani 0.602(5) 1 d PD A 7
H30 H 0.6530 0.1592 0.7587 0.088 Uiso 0.602(5) 1 calc PR A 7
C31 C 0.694(3) 0.0137(16) 0.789(2) 0.0735(15) Uani 0.602(5) 1 d PD A 7
H31 H 0.6230 -0.0161 0.7611 0.088 Uiso 0.602(5) 1 calc PR A 7
C32 C 0.791(2) -0.0396(14) 0.8368(18) 0.0735(15) Uani 0.602(5) 1 d PD A 7
H32 H 0.7976 -0.1060 0.8455 0.088 Uiso 0.602(5) 1 calc PR A 7
C30A C 0.902(3) 0.081(2) 0.885(2) 0.0735(15) Uani 0.398(5) 1 d PD A 8
H30A H 0.9744 0.0925 0.9223 0.088 Uiso 0.398(5) 1 calc PR A 8
C29A C 0.8234(14) 0.1492(9) 0.8364(10) 0.0735(15) Uani 0.398(5) 1 d PD A 8
S4A S 0.6999(13) 0.1053(9) 0.7780(11) 0.0735(15) Uani 0.398(5) 1 d PD A 8
C32A C 0.732(4) -0.0114(17) 0.806(3) 0.0735(15) Uani 0.398(5) 1 d PD A 8
H32A H 0.6868 -0.0662 0.7874 0.088 Uiso 0.398(5) 1 calc PR A 8
C31A C 0.841(4) -0.007(3) 0.864(3) 0.0735(15) Uani 0.398(5) 1 d PD A 8
H31A H 0.8751 -0.0640 0.8895 0.088 Uiso 0.398(5) 1 calc PR A 8
C28 C 0.8518(17) 0.2477(12) 0.8406(11) 0.063(4) Uani 1 1 d . . .
Cu1 Cu 0.33877(13) 0.78509(10) 0.70855(9) 0.0400(4) Uani 1 1 d . . .
Cu2 Cu 0.82862(14) 0.46248(10) 0.79916(9) 0.0405(4) Uani 1 1 d . . .
O1 O 0.4204(8) 0.7798(7) 0.8319(6) 0.051(2) Uani 1 1 d . A .
N4 N 0.6526(10) 0.4997(7) 0.7465(8) 0.046(3) Uani 1 1 d . A .
O6 O 0.8933(7) 0.4707(7) 0.6755(5) 0.0450(19) Uani 1 1 d . A .
O5 O 0.5003(8) 0.7793(8) 0.6434(6) 0.054(2) Uani 1 1 d . . .
O3 O 0.3309(8) 0.9428(7) 0.6967(6) 0.048(2) Uani 1 1 d . A .
O8 O 0.7841(9) 0.3084(6) 0.8003(6) 0.046(2) Uani 1 1 d . A .
C14 C 0.0200(13) 0.7261(9) 0.5356(9) 0.043(3) Uani 1 1 d . . .
O7 O 1.1010(9) 0.4723(11) 0.7043(7) 0.079(3) Uani 1 1 d . A .
O10 O 0.9962(8) 0.4487(8) 0.8594(6) 0.058(3) Uani 1 1 d . A .
O2 O 0.6215(8) 0.7575(8) 0.8035(6) 0.057(3) Uani 1 1 d . A .
N3 N 0.7499(9) 0.4919(7) 0.9182(7) 0.041(2) Uani 1 1 d . A .
O4 O 0.4696(13) 0.9560(10) 0.5873(8) 0.083(3) Uani 1 1 d . A .
N1 N 0.2362(9) 0.7605(7) 0.5933(6) 0.038(2) Uani 1 1 d . . .
C21 C 0.0718(10) 0.7370(9) 0.7006(7) 0.033(2) Uani 1 1 d . . .
N2 N 0.1683(9) 0.7554(8) 0.7643(7) 0.044(2) Uani 1 1 d U . .
C38 C 0.3632(13) 0.5402(9) 0.8719(11) 0.052(4) Uani 1 1 d . A .
H38 H 0.2766 0.5500 0.8601 0.063 Uiso 1 1 calc R . .
C39 C 0.4433(13) 0.5291(10) 0.7969(12) 0.057(4) Uani 1 1 d . A .
C23 C 1.0067(10) 0.4725(10) 0.6558(7) 0.036(2) Uani 1 1 d . . .
C17 C -0.0502(12) 0.7187(8) 0.7183(9) 0.039(3) Uani 1 1 d . . .
C44 C 0.6282(12) 0.5078(8) 0.9091(9) 0.043(3) Uani 1 1 d . . .
C15 C -0.1109(14) 0.7087(9) 0.5573(11) 0.055(4) Uani 1 1 d . . .
H15 H -0.1734 0.6999 0.5109 0.066 Uiso 1 1 calc R . .
C36 C 0.5433(12) 0.5226(7) 0.9800(9) 0.040(3) Uani 1 1 d . A .
C1 C 0.5366(10) 0.7717(9) 0.8541(7) 0.035(2) Uani 1 1 d . . .
C35 C 0.5983(16) 0.5168(11) 1.0705(10) 0.061(4) Uani 1 1 d . . .
H35 H 0.5497 0.5252 1.1216 0.073 Uiso 1 1 calc R A .
C16 C -0.1405(11) 0.7054(9) 0.6465(10) 0.049(3) Uani 1 1 d . . .
H16 H -0.2245 0.6937 0.6605 0.059 Uiso 1 1 calc R . .
C43 C 0.5720(9) 0.5102(8) 0.8131(10) 0.040(3) Uani 1 1 d . A .
C22 C 0.1094(11) 0.7451(9) 0.6041(8) 0.037(3) Uani 1 1 d . . .
C37 C 0.4096(16) 0.5367(10) 0.9615(11) 0.064(5) Uani 1 1 d . . .
H37 H 0.3549 0.5435 1.0095 0.077 Uiso 1 1 calc R A .
C13 C 0.0572(14) 0.7363(9) 0.4422(9) 0.048(3) Uani 1 1 d . . .
H13 H -0.0010 0.7322 0.3925 0.058 Uiso 1 1 calc R . .
C12 C 0.1805(15) 0.7519(10) 0.4319(8) 0.050(3) Uani 1 1 d . . .
H12 H 0.2107 0.7521 0.3729 0.060 Uiso 1 1 calc R . .
C33 C 0.7921(15) 0.4868(10) 1.0020(9) 0.052(3) Uani 1 1 d . . .
H33 H 0.8783 0.4736 1.0116 0.063 Uiso 1 1 calc R A .
C34 C 0.7233(17) 0.4987(12) 1.0791(9) 0.064(4) Uani 1 1 d . A .
H34 H 0.7635 0.4943 1.1370 0.076 Uiso 1 1 calc R . .
C19 C 0.0195(12) 0.7264(11) 0.8780(11) 0.054(4) Uani 1 1 d . . .
H19 H 0.0036 0.7217 0.9401 0.065 Uiso 1 1 calc R . .
C20 C 0.1407(12) 0.7453(10) 0.8505(9) 0.044(2) Uani 1 1 d . . .
H20 H 0.2060 0.7512 0.8952 0.053 Uiso 1 1 calc R . .
C11 C 0.2663(14) 0.7681(10) 0.5060(9) 0.053(3) Uani 1 1 d . . .
H11 H 0.3494 0.7851 0.4936 0.064 Uiso 1 1 calc R . .
C6 C 0.3902(17) 0.9906(10) 0.6400(11) 0.061(4) Uani 1 1 d . . .
C18 C -0.0708(13) 0.7155(10) 0.8171(11) 0.054(4) Uani 1 1 d . . .
H18 H -0.1528 0.7051 0.8362 0.064 Uiso 1 1 calc R . .
C42 C 0.6158(12) 0.4995(8) 0.6604(9) 0.041(3) Uani 1 1 d . . .
H42 H 0.6739 0.4892 0.6152 0.049 Uiso 1 1 calc R A .
O9 O 0.9525(14) 0.2676(11) 0.8872(10) 0.101(5) Uani 1 1 d . A .
C40 C 0.4054(11) 0.5298(11) 0.7075(12) 0.059(4) Uani 1 1 d . . .
H40 H 0.3196 0.5406 0.6929 0.071 Uiso 1 1 calc R A .
C41 C 0.4846(13) 0.5154(12) 0.6363(10) 0.056(4) Uani 1 1 d . A .
H41 H 0.4541 0.5161 0.5754 0.068 Uiso 1 1 calc R . .

loop_
_atom_site_aniso_label
_atom_site_aniso_U_11
_atom_site_aniso_U_22
_atom_site_aniso_U_33
_atom_site_aniso_U_23
_atom_site_aniso_U_13
_atom_site_aniso_U_12
S1 0.060(3) 0.060(2) 0.0411(18) 0.0063(19) -0.0034(19) -0.001(2)
C2 0.060(3) 0.060(2) 0.0411(18) 0.0063(19) -0.0034(19) -0.001(2)
C3 0.060(3) 0.060(2) 0.0411(18) 0.0063(19) -0.0034(19) -0.001(2)
C4 0.060(3) 0.060(2) 0.0411(18) 0.0063(19) -0.0034(19) -0.001(2)
C5 0.060(3) 0.060(2) 0.0411(18) 0.0063(19) -0.0034(19) -0.001(2)
C3A 0.060(3) 0.060(2) 0.0411(18) 0.0063(19) -0.0034(19) -0.001(2)
C2A 0.060(3) 0.060(2) 0.0411(18) 0.0063(19) -0.0034(19) -0.001(2)
S1A 0.060(3) 0.060(2) 0.0411(18) 0.0063(19) -0.0034(19) -0.001(2)
C5A 0.060(3) 0.060(2) 0.0411(18) 0.0063(19) -0.0034(19) -0.001(2)
C4A 0.060(3) 0.060(2) 0.0411(18) 0.0063(19) -0.0034(19) -0.001(2)
S2 0.060(3) 0.052(2) 0.050(3) 0.006(2) 0.008(2) -0.0096(19)
C7 0.060(3) 0.052(2) 0.050(3) 0.006(2) 0.008(2) -0.0096(19)
C8 0.060(3) 0.052(2) 0.050(3) 0.006(2) 0.008(2) -0.0096(19)
C9 0.060(3) 0.052(2) 0.050(3) 0.006(2) 0.008(2) -0.0096(19)
C10 0.060(3) 0.052(2) 0.050(3) 0.006(2) 0.008(2) -0.0096(19)
C8A 0.060(3) 0.052(2) 0.050(3) 0.006(2) 0.008(2) -0.0096(19)
C7A 0.060(3) 0.052(2) 0.050(3) 0.006(2) 0.008(2) -0.0096(19)
S2A 0.060(3) 0.052(2) 0.050(3) 0.006(2) 0.008(2) -0.0096(19)
C10A 0.060(3) 0.052(2) 0.050(3) 0.006(2) 0.008(2) -0.0096(19)
C9A 0.060(3) 0.052(2) 0.050(3) 0.006(2) 0.008(2) -0.0096(19)
S3 0.053(2) 0.065(2) 0.045(2) 0.005(2) 0.0128(17) 0.0014(19)
C25 0.053(2) 0.065(2) 0.045(2) 0.005(2) 0.0128(17) 0.0014(19)
C24 0.053(2) 0.065(2) 0.045(2) 0.005(2) 0.0128(17) 0.0014(19)
C27 0.053(2) 0.065(2) 0.045(2) 0.005(2) 0.0128(17) 0.0014(19)
C26 0.053(2) 0.065(2) 0.045(2) 0.005(2) 0.0128(17) 0.0014(19)
C25A 0.053(2) 0.065(2) 0.045(2) 0.005(2) 0.0128(17) 0.0014(19)
S3A 0.053(2) 0.065(2) 0.045(2) 0.005(2) 0.0128(17) 0.0014(19)
C24A 0.053(2) 0.065(2) 0.045(2) 0.005(2) 0.0128(17) 0.0014(19)
C26A 0.053(2) 0.065(2) 0.045(2) 0.005(2) 0.0128(17) 0.0014(19)
C27A 0.053(2) 0.065(2) 0.045(2) 0.005(2) 0.0128(17) 0.0014(19)
S4 0.098(4) 0.048(3) 0.075(3) 0.000(3) 0.011(3) -0.002(3)
C29 0.098(4) 0.048(3) 0.075(3) 0.000(3) 0.011(3) -0.002(3)
C30 0.098(4) 0.048(3) 0.075(3) 0.000(3) 0.011(3) -0.002(3)
C31 0.098(4) 0.048(3) 0.075(3) 0.000(3) 0.011(3) -0.002(3)
C32 0.098(4) 0.048(3) 0.075(3) 0.000(3) 0.011(3) -0.002(3)
C30A 0.098(4) 0.048(3) 0.075(3) 0.000(3) 0.011(3) -0.002(3)
C29A 0.098(4) 0.048(3) 0.075(3) 0.000(3) 0.011(3) -0.002(3)
S4A 0.098(4) 0.048(3) 0.075(3) 0.000(3) 0.011(3) -0.002(3)
C32A 0.098(4) 0.048(3) 0.075(3) 0.000(3) 0.011(3) -0.002(3)
C31A 0.098(4) 0.048(3) 0.075(3) 0.000(3) 0.011(3) -0.002(3)
C28 0.069(11) 0.060(9) 0.058(9) 0.013(8) -0.003(8) 0.021(8)
Cu1 0.0386(8) 0.0463(8) 0.0349(7) 0.0005(7) -0.0009(5) 0.0020(7)
Cu2 0.0376(8) 0.0499(8) 0.0342(7) -0.0023(7) 0.0029(5) -0.0009(7)
O1 0.050(5) 0.058(5) 0.045(5) 0.013(5) -0.004(4) -0.003(5)
N4 0.043(6) 0.037(6) 0.061(7) 0.004(5) 0.028(5) 0.001(4)
O6 0.028(4) 0.067(5) 0.041(4) 0.004(5) 0.009(3) 0.012(4)
O5 0.051(5) 0.071(6) 0.041(4) -0.011(5) 0.015(4) -0.014(5)
O3 0.048(5) 0.049(6) 0.049(5) 0.004(4) 0.011(4) 0.003(4)
O8 0.052(5) 0.040(5) 0.048(5) -0.004(4) 0.006(4) 0.000(4)
C14 0.049(8) 0.032(6) 0.049(7) 0.001(5) 0.000(6) 0.016(5)
O7 0.036(5) 0.144(11) 0.056(6) 0.000(7) 0.007(4) 0.011(7)
O10 0.030(4) 0.090(8) 0.056(5) -0.016(5) 0.010(4) -0.016(5)
O2 0.026(4) 0.098(8) 0.046(5) 0.003(5) -0.005(4) 0.008(4)
N3 0.036(5) 0.050(6) 0.038(5) -0.007(5) 0.007(4) 0.010(4)
O4 0.103(10) 0.078(8) 0.069(7) 0.011(7) 0.018(7) 0.001(7)
N1 0.041(5) 0.046(6) 0.028(4) 0.001(4) 0.004(4) 0.002(4)
C21 0.022(5) 0.049(6) 0.026(5) 0.012(5) -0.007(4) -0.008(5)
N2 0.028(4) 0.056(5) 0.047(4) -0.013(4) -0.007(3) 0.013(3)
C38 0.041(8) 0.038(7) 0.079(11) -0.008(7) 0.016(7) 0.006(5)
C39 0.034(7) 0.049(8) 0.088(11) -0.016(8) 0.004(7) -0.009(6)
C23 0.019(5) 0.049(6) 0.040(5) -0.003(5) 0.002(4) -0.016(5)
C17 0.037(7) 0.026(6) 0.055(7) 0.001(5) 0.011(6) -0.004(5)
C44 0.040(7) 0.028(6) 0.062(8) -0.002(6) 0.022(6) -0.001(5)
C15 0.061(9) 0.039(7) 0.063(9) -0.004(6) -0.019(7) 0.011(6)
C36 0.051(7) 0.019(5) 0.054(7) -0.014(5) 0.039(6) -0.003(5)
C1 0.022(5) 0.042(6) 0.040(6) -0.001(5) -0.001(4) 0.002(5)
C35 0.072(11) 0.059(8) 0.054(9) -0.010(7) 0.043(8) 0.001(7)
C16 0.021(6) 0.050(7) 0.078(10) -0.005(7) 0.001(6) 0.000(5)
C43 0.009(5) 0.035(6) 0.077(9) -0.004(6) -0.001(5) -0.002(4)
C22 0.027(6) 0.049(6) 0.034(6) 0.004(5) -0.010(4) 0.006(5)
C37 0.079(12) 0.049(8) 0.070(10) -0.020(7) 0.053(9) 0.005(7)
C13 0.063(9) 0.047(7) 0.033(6) 0.000(6) -0.010(6) 0.009(6)
C12 0.071(10) 0.058(8) 0.020(5) -0.008(5) 0.004(5) 0.013(7)
C33 0.066(9) 0.050(8) 0.040(7) -0.013(6) -0.003(6) 0.005(6)
C34 0.078(11) 0.084(11) 0.030(6) -0.009(7) 0.017(6) 0.001(9)
C19 0.028(7) 0.065(9) 0.069(9) 0.006(7) -0.001(6) -0.010(6)
C20 0.028(4) 0.056(5) 0.047(4) -0.013(4) -0.007(3) 0.013(3)
C11 0.056(8) 0.051(8) 0.053(8) -0.011(7) 0.010(6) 0.018(6)
C6 0.085(12) 0.043(8) 0.053(8) 0.000(7) -0.028(8) 0.005(7)
C18 0.036(7) 0.051(8) 0.075(10) 0.010(7) 0.023(7) 0.013(6)
C42 0.036(7) 0.037(6) 0.052(7) -0.005(6) 0.014(5) 0.007(5)
O9 0.104(10) 0.104(11) 0.093(9) 0.053(9) -0.018(8) 0.001(8)
C40 0.005(5) 0.067(9) 0.104(13) -0.025(9) -0.002(6) -0.003(5)
C41 0.039(8) 0.078(10) 0.050(8) 0.003(7) -0.019(6) -0.008(7)

loop_
_atom_type_symbol
_atom_type_description
_atom_type_scat_dispersion_real
_atom_type_scat_dispersion_imag
_atom_type_scat_source
C C 0.0033 0.0016 'International Tables Vol C Tables 4.2.6.8 and 6.1.1.4'
H H 0.0000 0.0000 'International Tables Vol C Tables 4.2.6.8 and 6.1.1.4'
N N 0.0061 0.0033 'International Tables Vol C Tables 4.2.6.8 and 6.1.1.4'
O O 0.0106 0.0060 'International Tables Vol C Tables 4.2.6.8 and 6.1.1.4'
S S 0.1246 0.1234 'International Tables Vol C Tables 4.2.6.8 and 6.1.1.4'
Cu Cu 0.3201 1.2651 'International Tables Vol C Tables 4.2.6.8 and 6.1.1.4'

loop_
_geom_angle_atom_site_label_1
_geom_angle_atom_site_label_2
_geom_angle_atom_site_label_3
_geom_angle
C5 S1 C2 90.8(10)
C3 C2 C1 127.9(13)
C3 C2 S1 113.6(12)
C1 C2 S1 118.5(8)
C4 C3 C2 105.6(17)
C4 C3 H3 127.2
C2 C3 H3 127.2
C5 C4 C3 118(2)
C5 C4 H4 121.1
C3 C4 H4 121.1
C4 C5 S1 112.2(18)
C4 C5 H5 123.9
S1 C5 H5 123.9
C4A C3A H3A 121.8
C4A C5A S1A 109(2)
C4A C5A H5A 125.6
S1A C5A H5A 125.6
C5A C4A C3A 113(3)
C5A C4A H4A 123.6
C3A C4A H4A 123.6
C7 S2 C10 99.6(8)
C8 C7 C6 131.8(14)
C8 C7 S2 110.0(12)
C6 C7 S2 118.1(10)
C9 C8 C7 106.3(15)
C9 C8 H8 126.9
C7 C8 H8 126.9
C10 C9 C8 122.1(16)
C10 C9 H9 119.0
C8 C9 H9 119.0
C9 C10 S2 101.3(12)
C9 C10 H10 129.3
S2 C10 H10 129.3
C9A C8A H8A 123.9
C9A C10A S2A 105(2)
C9A C10A H10A 127.5
S2A C10A H10A 127.5
C10A C9A C8A 117(3)
C10A C9A H9A 121.7
C8A C9A H9A 121.7
C24 S3 C27 91.4(9)
C24 C25 C26 101.6(14)
C24 C25 H25 129.2
C26 C25 H25 129.2
C25 C24 C23 116.9(11)
C25 C24 S3 120.1(11)
C23 C24 S3 123.0(8)
C26 C27 S3 108.7(13)
C26 C27 H27 125.6
S3 C27 H27 125.6
C27 C26 C25 118.2(16)
C27 C26 H26 120.9
C25 C26 H26 120.9
C26A C25A H25A 123.3
C27A C26A C25A 113(3)
C27A C26A H26A 123.3
C25A C26A H26A 123.3
C26A C27A S3A 108(2)
C26A C27A H27A 126.2
S3A C27A H27A 126.2
C29 S4 C32 103.6(10)
C28 C29 C30 119.9(15)
C28 C29 S4 135.5(12)
C30 C29 S4 104.6(13)
C29 C30 C31 113.8(17)
C29 C30 H30 123.1
C31 C30 H30 123.1
C32 C31 C30 115.8(18)
C32 C31 H31 122.1
C30 C31 H31 122.1
C31 C32 S4 102.3(14)
C31 C32 H32 128.9
S4 C32 H32 128.9
C31A C30A H30A 128.6
C31A C32A S4A 105(3)
C31A C32A H32A 127.5
S4A C32A H32A 127.5
C32A C31A C30A 121(4)
C32A C31A H31A 119.4
C30A C31A H31A 119.4
O8 C28 O9 124.1(16)
O8 C28 C29 121.7(16)
O9 C28 C29 114.2(14)
O1 Cu1 N1 165.9(4)
O1 Cu1 O5 95.1(4)
N1 Cu1 O5 91.8(4)
O1 Cu1 N2 89.1(4)
N1 Cu1 N2 81.3(4)
O5 Cu1 N2 165.3(4)
O1 Cu1 O3 97.1(4)
N1 Cu1 O3 95.0(4)
O5 Cu1 O3 91.9(4)
N2 Cu1 O3 101.6(4)
O10 Cu2 O6 94.4(3)
O10 Cu2 N3 91.7(4)
O6 Cu2 N3 164.2(4)
O10 Cu2 N4 170.2(4)
O6 Cu2 N4 89.2(4)
N3 Cu2 N4 82.6(4)
O10 Cu2 O8 95.2(4)
O6 Cu2 O8 98.5(4)
N3 Cu2 O8 95.4(4)
N4 Cu2 O8 93.3(4)
C1 O1 Cu1 128.4(8)
C42 N4 C43 122.4(11)
C42 N4 Cu2 126.2(8)
C43 N4 Cu2 110.6(9)
C23 O6 Cu2 126.3(7)
C6 O3 Cu1 124.2(9)
C28 O8 Cu2 123.3(11)
C22 C14 C13 117.7(13)
C22 C14 C15 120.2(12)
C13 C14 C15 121.7(12)
C33 N3 C44 113.7(12)
C33 N3 Cu2 132.7(9)
C44 N3 Cu2 113.0(9)
C11 N1 C22 113.5(11)
C11 N1 Cu1 130.8(9)
C22 N1 Cu1 115.2(7)
C17 C21 N2 126.1(11)
C17 C21 C22 119.6(10)
N2 C21 C22 114.1(10)
C20 N2 C21 116.2(11)
C20 N2 Cu1 129.7(8)
C21 N2 Cu1 113.9(8)
C37 C38 C39 122.1(14)
C37 C38 H38 118.9
C39 C38 H38 118.9
C40 C39 C43 114.3(13)
C40 C39 C38 125.9(14)
C43 C39 C38 119.8(15)
O7 C23 O6 130.3(11)
O7 C23 C24 115.5(10)
O6 C23 C24 114.2(9)
C21 C17 C16 120.3(12)
C21 C17 C18 112.2(11)
C16 C17 C18 127.5(12)
N3 C44 C36 127.1(13)
N3 C44 C43 116.4(10)
C36 C44 C43 116.5(12)
C16 C15 C14 118.6(12)
C16 C15 H15 120.7
C14 C15 H15 120.7
C44 C36 C35 115.4(12)
C44 C36 C37 122.0(13)
C35 C36 C37 122.5(11)
O2 C1 O1 126.8(11)
O2 C1 C2 118.2(10)
O1 C1 C2 114.8(10)
C34 C35 C36 117.0(11)
C34 C35 H35 121.5
C36 C35 H35 121.5
C15 C16 C17 122.7(12)
C15 C16 H16 118.6
C17 C16 H16 118.6
N4 C43 C39 123.1(14)
N4 C43 C44 116.4(10)
C39 C43 C44 120.3(12)
N1 C22 C14 126.1(12)
N1 C22 C21 115.1(9)
C14 C22 C21 118.3(11)
C38 C37 C36 119.1(11)
C38 C37 H37 120.5
C36 C37 H37 120.5
C12 C13 C14 115.5(12)
C12 C13 H13 122.3
C14 C13 H13 122.3
C13 C12 C11 122.7(12)
C13 C12 H12 118.7
C11 C12 H12 118.7
N3 C33 C34 126.9(15)
N3 C33 H33 116.5
C34 C33 H33 116.5
C35 C34 C33 119.8(15)
C35 C34 H34 120.1
C33 C34 H34 120.1
C18 C19 C20 119.1(15)
C18 C19 H19 120.4
C20 C19 H19 120.4
N2 C20 C19 123.2(12)
N2 C20 H20 118.4
C19 C20 H20 118.4
N1 C11 C12 123.7(13)
N1 C11 H11 118.1
C12 C11 H11 118.1
O3 C6 O4 124.8(13)
O3 C6 C7 120.9(15)
O4 C6 C7 114.2(15)
C19 C18 C17 122.7(13)
C19 C18 H18 118.6
C17 C18 H18 118.6
N4 C42 C41 118.8(11)
N4 C42 H42 120.6
C41 C42 H42 120.6
C39 C40 C41 124.5(12)
C39 C40 H40 117.7
C41 C40 H40 117.7
C40 C41 C42 116.7(13)
C40 C41 H41 121.7
C42 C41 H41 121.7

loop_
_geom_bond_atom_site_label_1
_geom_bond_atom_site_label_2
_geom_bond_distance
S1 C5 1.650(17)
S1 C2 1.725(12)
C2 C3 1.416(18)
C2 C1 1.493(15)
C3 C4 1.387(18)
C3 H3 0.9300
C4 C5 1.345(18)
C4 H4 0.9300
C5 H5 0.9300
C3A C4A 1.371(19)
C3A H3A 0.9300
S1A C5A 1.697(18)
C5A C4A 1.359(19)
C5A H5A 0.9300
C4A H4A 0.9300
S2 C7 1.657(13)
S2 C10 1.678(16)
C7 C8 1.408(17)
C7 C6 1.469(19)
C8 C9 1.406(17)
C8 H8 0.9300
C9 C10 1.392(17)
C9 H9 0.9300
C10 H10 0.9300
C8A C9A 1.396(19)
C8A H8A 0.9300
S2A C10A 1.668(19)
C10A C9A 1.366(19)
C10A H10A 0.9300
C9A H9A 0.9300
S3 C24 1.649(12)
S3 C27 1.730(16)
C25 C24 1.435(18)
C25 C26 1.463(16)
C25 H25 0.9300
C24 C23 1.529(15)
C27 C26 1.405(17)
C27 H27 0.9300
C26 H26 0.9300
C25A C26A 1.39(2)
C25A H25A 0.9300
S3A C27A 1.703(18)
C26A C27A 1.378(19)
C26A H26A 0.9300
C27A H27A 0.9300
S4 C29 1.652(14)
S4 C32 1.701(17)
C29 C28 1.40(2)
C29 C30 1.421(19)
C30 C31 1.444(18)
C30 H30 0.9300
C31 C32 1.419(18)
C31 H31 0.9300
C32 H32 0.9300
C30A C31A 1.41(2)
C30A H30A 0.9300
S4A C32A 1.697(19)
C32A C31A 1.40(2)
C32A H32A 0.9300
C31A H31A 0.9300
C28 O8 1.233(17)
C28 O9 1.26(2)
Cu1 O1 1.960(8)
Cu1 N1 1.986(10)
Cu1 O5 1.986(8)
Cu1 N2 2.044(11)
Cu1 O3 2.191(9)
Cu2 O10 1.944(9)
Cu2 O6 1.959(7)
Cu2 N3 1.998(9)
Cu2 N4 2.039(11)
Cu2 O8 2.183(8)
O1 C1 1.255(13)
N4 C42 1.297(17)
N4 C43 1.325(15)
O6 C23 1.239(12)
O3 C6 1.246(19)
C14 C22 1.366(17)
C14 C13 1.441(18)
C14 C15 1.45(2)
O7 C23 1.192(14)
O2 C1 1.200(14)
N3 C33 1.283(17)
N3 C44 1.301(16)
O4 C6 1.26(2)
N1 C11 1.330(16)
N1 C22 1.367(15)
C21 C17 1.344(15)
C21 N2 1.369(14)
C21 C22 1.484(15)
N2 C20 1.309(17)
C38 C37 1.38(2)
C38 C39 1.42(2)
C38 H38 0.9300
C39 C40 1.35(2)
C39 C43 1.389(17)
C17 C16 1.394(19)
C17 C18 1.466(19)
C44 C36 1.410(15)
C44 C43 1.50(2)
C15 C16 1.35(2)
C15 H15 0.9300
C36 C35 1.42(2)
C36 C37 1.43(2)
C35 C34 1.34(2)
C35 H35 0.9300
C16 H16 0.9300
C37 H37 0.9300
C13 C12 1.33(2)
C13 H13 0.9300
C12 C11 1.39(2)
C12 H12 0.9300
C33 C34 1.374(18)
C33 H33 0.9300
C34 H34 0.9300
C19 C18 1.28(2)
C19 C20 1.379(18)
C19 H19 0.9300
C20 H20 0.9300
C11 H11 0.9300
C18 H18 0.9300
C42 C41 1.426(18)
C42 H42 0.9300
C40 C41 1.37(2)
C40 H40 0.9300
C41 H41 0.9300
